data_4070290
loop_
_publ_author_name
'Rosen, Evelyn L.'
'Varnado, C. Daniel'
'Tennyson, Andrew G.'
'Khramov, Dimitri M.'
'Kamplain, Justin W.'
'Sung, Daphne H.'
'Cresswell, Philip T.'
'Lynch, Vincent M.'
'Bielawski, Christopher W.'

_publ_section_title
;
 Redox-Active N-Heterocyclic Carbenes: Design, Synthesis, and Evaluation
 of Their Electronic Properties
;
_journal_issue 23
_journal_name_full Organometallics
_journal_page_first 6695
_journal_paper_doi 10.1021/om900698x
_journal_volume 28
_journal_year 2009
_chemical_formula_moiety 'C17 H12 N2, 2 C5 H5, 2 Fe, W, 5 C O, 1/2 C2 H3 N, 1/2 C H2 Cl2'
_chemical_formula_sum 'C33.5 H24.5 Cl Fe2 N2.5 O5 W'
_chemical_formula_weight 873.06
_chemical_name_common 2e
_chemical_name_systematic
;
 ?
;
_space_group_IT_number 12
_symmetry_cell_setting monoclinic
_symmetry_space_group_name_Hall '-C 2y'
_symmetry_space_group_name_H-M 'C 1 2/m 1'
_atom_sites_solution_hydrogens geom
_atom_sites_solution_primary direct
_atom_sites_solution_secondary difmap
_audit_creation_method SHELXL-97
_cell_angle_alpha 90.00
_cell_angle_beta 116.980(2)
_cell_angle_gamma 90.00
_cell_formula_units_Z 8
_cell_length_a 26.9724(8)
_cell_length_b 19.8550(6)
_cell_length_c 13.1075(5)
_cell_measurement_reflns_used 7141
_cell_measurement_temperature 153(2)
_cell_measurement_theta_max 27.5
_cell_measurement_theta_min 1
_cell_volume 6255.6(4)
_computing_cell_refinement 'Collect software, Nonius B.V. 1998'
_computing_data_collection 'Collect software, Nonius B.V. 1998'
_computing_data_reduction
;
DENZO and Scalepack (Otwinoski and Minor, 1997)
;
_computing_molecular_graphics 'XP SHELXTL/PC, Siemens Analytical'
_computing_structure_refinement 'XL SHELXTL/PC, Siemens Analytical'
_computing_structure_solution
;

SIR97 - Altomare A., Burla M.C., Camalli M., Cascarano G.L., Giacovazzo C., 
Guagliardi A., Moliterni A.G.G., Polidori G.,Spagna R.
;
_diffrn_ambient_temperature 153(2)
_diffrn_measured_fraction_theta_full 0.996
_diffrn_measured_fraction_theta_max 0.996
_diffrn_measurement_device_type 'Nonius Kappa CCD'
_diffrn_measurement_method \w-scans
_diffrn_radiation_monochromator graphite
_diffrn_radiation_source 'fine-focus sealed tube'
_diffrn_radiation_type MoK\a
_diffrn_radiation_wavelength 0.71069
_diffrn_reflns_av_R_equivalents 0.0227
_diffrn_reflns_av_sigmaI/netI 0.0361
_diffrn_reflns_limit_h_max 34
_diffrn_reflns_limit_h_min -34
_diffrn_reflns_limit_k_max 25
_diffrn_reflns_limit_k_min -25
_diffrn_reflns_limit_l_max 16
_diffrn_reflns_limit_l_min -17
_diffrn_reflns_number 13896
_diffrn_reflns_theta_full 27.50
_diffrn_reflns_theta_max 27.50
_diffrn_reflns_theta_min 1.33
_exptl_absorpt_coefficient_mu 4.715
_exptl_absorpt_correction_T_max 1
_exptl_absorpt_correction_T_min 0.724
_exptl_absorpt_correction_type multi-scan
_exptl_absorpt_process_details
;
DENZO and Scalepack (Otwinoski and Minor, 1997)
;
_exptl_crystal_colour orange
_exptl_crystal_density_diffrn 1.854
_exptl_crystal_density_method 'not measured'
_exptl_crystal_description prisms
_exptl_crystal_F_000 3408
_exptl_crystal_size_max 0.38
_exptl_crystal_size_mid 0.20
_exptl_crystal_size_min 0.20
_refine_diff_density_max 1.440
_refine_diff_density_min -0.987
_refine_diff_density_rms 0.102
_refine_ls_extinction_method none
_refine_ls_goodness_of_fit_ref 1.021
_refine_ls_hydrogen_treatment constr
_refine_ls_matrix_type full
_refine_ls_number_parameters 391
_refine_ls_number_reflns 7356
_refine_ls_number_restraints 0
_refine_ls_restrained_S_all 1.021
_refine_ls_R_factor_all 0.0344
_refine_ls_R_factor_gt 0.0247
_refine_ls_shift/su_max 0.004
_refine_ls_shift/su_mean 0.000
_refine_ls_structure_factor_coef Fsqd
_refine_ls_weighting_details 'calc w=1/[\s^2^(Fo^2^)+(0.0282P)^2^+3.8734P] where P=(Fo^2^+2Fc^2^)/3'
_refine_ls_weighting_scheme calc
_refine_ls_wR_factor_gt 0.0551
_refine_ls_wR_factor_ref 0.0571
_reflns_number_gt 6164
_reflns_number_total 7356
_reflns_threshold_expression >2sigma(I)
_cod_data_source_file om900698x_si_002.cif
_cod_data_source_block benzfcw
_cod_depositor_comments
;
The following automatic conversions were performed:

'_symmetry_cell_setting' value 'Monoclinic' changed to 'monoclinic'
according to /home/saulius/struct/CIF-dictionaries/cif_core.dic
dictionary named 'cif_core.dic' version 2.4.2 from 2011-04-26.

Automatic conversion script
Id: cif_fix_values 1715 2011-07-08 13:25:40Z adriana 
;
_cod_original_sg_symbol_H-M C2/m
_cod_original_formula_sum 'C33.50 H24.50 Cl Fe2 N2.50 O5 W'
_cod_database_code 4070290

loop_
_symmetry_equiv_pos_as_xyz
'x, y, z'
'-x, y, -z'
'x+1/2, y+1/2, z'
'-x+1/2, y+1/2, -z'
'-x, -y, -z'
'x, -y, z'
'-x+1/2, -y+1/2, -z'
'x+1/2, -y+1/2, z'

loop_
_atom_site_label
_atom_site_type_symbol
_atom_site_fract_x
_atom_site_fract_y
_atom_site_fract_z
_atom_site_U_iso_or_equiv
_atom_site_adp_type
_atom_site_occupancy
_atom_site_symmetry_multiplicity
_atom_site_calc_flag
_atom_site_refinement_flags
W1 W 0.794592(6) 0.5000 0.231802(13) 0.02137(5) Uani 1 2 d S
Fe1 Fe 0.874176(16) 0.299894(19) 0.05108(3) 0.02230(9) Uani 1 1 d .
O1A O 0.69899(10) 0.59968(14) 0.0701(2) 0.0647(8) Uani 1 1 d .
C1A C 0.73657(13) 0.56614(17) 0.1266(3) 0.0387(8) Uani 1 1 d .
O2A O 0.73524(13) 0.5000 0.3898(3) 0.0477(9) Uani 1 2 d S
C2A C 0.75520(17) 0.5000 0.3275(4) 0.0330(10) Uani 1 2 d S
O3A O 0.86008(12) 0.61844(14) 0.4019(2) 0.0622(8) Uani 1 1 d .
C3A C 0.83974(14) 0.57541(17) 0.3385(3) 0.0372(8) Uani 1 1 d .
N1 N 0.88983(9) 0.44545(10) 0.15908(18) 0.0190(5) Uani 1 1 d .
C1 C 0.85930(15) 0.5000 0.1630(3) 0.0196(8) Uani 1 2 d S
C2 C 0.94088(11) 0.46492(13) 0.1655(2) 0.0214(6) Uani 1 1 d .
C3 C 0.98708(11) 0.42819(14) 0.1756(2) 0.0263(6) Uani 1 1 d .
H3A H 0.9871 0.3803 0.1753 0.032 Uiso 1 1 calc R
C4 C 1.03257(11) 0.46444(14) 0.1859(2) 0.0299(7) Uani 1 1 d .
H4A H 1.0648 0.4411 0.1932 0.036 Uiso 1 1 calc R
C5 C 0.87352(11) 0.37668(13) 0.1556(2) 0.0198(5) Uani 1 1 d .
C6 C 0.81890(11) 0.35083(14) 0.0877(2) 0.0237(6) Uani 1 1 d .
H6A H 0.7877 0.3752 0.0337 0.028 Uiso 1 1 calc R
C7 C 0.82014(12) 0.28131(14) 0.1165(2) 0.0276(6) Uani 1 1 d .
H7A H 0.7893 0.2513 0.0860 0.033 Uiso 1 1 calc R
C8 C 0.87495(12) 0.26449(14) 0.1982(2) 0.0261(6) Uani 1 1 d .
H8A H 0.8873 0.2212 0.2307 0.031 Uiso 1 1 calc R
C9 C 0.90814(11) 0.32318(13) 0.2230(2) 0.0223(6) Uani 1 1 d .
H9A H 0.9466 0.3264 0.2751 0.027 Uiso 1 1 calc R
C10 C 0.84414(14) 0.24715(17) -0.0996(3) 0.0400(8) Uani 1 1 d .
H10A H 0.8104 0.2224 -0.1332 0.048 Uiso 1 1 calc R
C11 C 0.89604(15) 0.22172(16) -0.0223(3) 0.0403(8) Uani 1 1 d .
H11A H 0.9037 0.1768 0.0053 0.048 Uiso 1 1 calc R
C12 C 0.93543(13) 0.27526(17) 0.0077(3) 0.0370(8) Uani 1 1 d .
H12A H 0.9740 0.2725 0.0592 0.044 Uiso 1 1 calc R
C13 C 0.90660(14) 0.33365(16) -0.0534(2) 0.0350(7) Uani 1 1 d .
H13A H 0.9224 0.3768 -0.0505 0.042 Uiso 1 1 calc R
C14 C 0.85031(15) 0.31576(17) -0.1192(3) 0.0410(8) Uani 1 1 d .
H14A H 0.8214 0.3450 -0.1683 0.049 Uiso 1 1 calc R
W2 W 0.740737(6) 0.5000 0.688603(12) 0.01887(5) Uani 1 2 d S
Fe2 Fe 0.605438(16) 0.292774(19) 0.42623(3) 0.02132(9) Uani 1 1 d .
O1C O 0.79957(9) 0.60895(11) 0.6015(2) 0.0431(6) Uani 1 1 d .
C2C C 0.81355(17) 0.5000 0.8271(3) 0.0264(9) Uani 1 2 d S
C1C C 0.77559(11) 0.57118(14) 0.6271(2) 0.0266(6) Uani 1 1 d .
O2C O 0.85751(13) 0.5000 0.9043(3) 0.0390(7) Uani 1 2 d S
O3C O 0.70703(9) 0.39310(12) 0.82642(17) 0.0435(6) Uani 1 1 d .
C3C C 0.71636(12) 0.43024(15) 0.7703(2) 0.0297(7) Uani 1 1 d .
N1B N 0.64494(9) 0.44566(11) 0.43839(17) 0.0193(5) Uani 1 1 d .
C1B C 0.66526(15) 0.5000 0.5101(3) 0.0187(8) Uani 1 2 d S
C2B C 0.61821(11) 0.46493(13) 0.3233(2) 0.0226(6) Uani 1 1 d .
C3B C 0.59802(12) 0.42856(15) 0.2220(2) 0.0285(6) Uani 1 1 d .
H3BA H 0.5987 0.3807 0.2222 0.034 Uiso 1 1 calc R
C4B C 0.57691(13) 0.46456(15) 0.1206(2) 0.0348(7) Uani 1 1 d .
H4BA H 0.5622 0.4410 0.0498 0.042 Uiso 1 1 calc R
C5B C 0.65477(10) 0.37719(13) 0.4769(2) 0.0200(5) Uani 1 1 d .
C6B C 0.64504(11) 0.35132(13) 0.5675(2) 0.0228(6) Uani 1 1 d .
H6BA H 0.6274 0.3744 0.6058 0.027 Uiso 1 1 calc R
C7B C 0.66640(12) 0.28500(14) 0.5902(2) 0.0274(6) Uani 1 1 d .
H7BA H 0.6666 0.2559 0.6479 0.033 Uiso 1 1 calc R
C8B C 0.68758(11) 0.26950(14) 0.5113(2) 0.0275(6) Uani 1 1 d .
H8BA H 0.7038 0.2279 0.5066 0.033 Uiso 1 1 calc R
C9B C 0.68031(11) 0.32664(13) 0.4408(2) 0.0233(6) Uani 1 1 d .
H9BA H 0.6906 0.3303 0.3807 0.028 Uiso 1 1 calc R
C10B C 0.56999(13) 0.20404(16) 0.3510(3) 0.0395(8) Uani 1 1 d .
H10B H 0.5891 0.1627 0.3583 0.047 Uiso 1 1 calc R
C11B C 0.55943(13) 0.25435(16) 0.2659(3) 0.0364(7) Uani 1 1 d .
H11B H 0.5703 0.2525 0.2064 0.044 Uiso 1 1 calc R
C12B C 0.52979(11) 0.30778(17) 0.2855(2) 0.0329(7) Uani 1 1 d .
H12B H 0.5173 0.3479 0.2418 0.039 Uiso 1 1 calc R
C13B C 0.52222(12) 0.29009(15) 0.3827(3) 0.0315(7) Uani 1 1 d .
H13B H 0.5037 0.3165 0.4153 0.038 Uiso 1 1 calc R
C14B C 0.54691(13) 0.22669(16) 0.4225(3) 0.0376(8) Uani 1 1 d .
H14B H 0.5479 0.2032 0.4865 0.045 Uiso 1 1 calc R

loop_
_atom_site_aniso_label
_atom_site_aniso_U_11
_atom_site_aniso_U_22
_atom_site_aniso_U_33
_atom_site_aniso_U_23
_atom_site_aniso_U_13
_atom_site_aniso_U_12
W1 0.02344(9) 0.01959(9) 0.02526(9) 0.000 0.01470(7) 0.000
Fe1 0.0288(2) 0.0181(2) 0.0210(2) 0.00034(16) 0.01214(18) 0.00219(16)
O1A 0.0441(15) 0.0691(19) 0.084(2) 0.0344(16) 0.0321(15) 0.0229(14)
C1A 0.0347(18) 0.0394(19) 0.050(2) 0.0120(16) 0.0265(17) 0.0058(15)
O2A 0.0392(18) 0.081(3) 0.0313(18) 0.000 0.0235(16) 0.000
C2A 0.024(2) 0.044(3) 0.032(2) 0.000 0.013(2) 0.000
O3A 0.0822(19) 0.0605(17) 0.0551(17) -0.0322(15) 0.0410(16) -0.0349(15)
C3A 0.0467(19) 0.0379(18) 0.0366(18) -0.0102(16) 0.0272(17) -0.0112(16)
N1 0.0195(11) 0.0183(11) 0.0202(11) -0.0011(9) 0.0100(10) -0.0008(9)
C1 0.025(2) 0.0179(18) 0.0141(18) 0.000 0.0069(16) 0.000
C2 0.0236(13) 0.0223(13) 0.0190(13) -0.0001(11) 0.0103(12) -0.0008(11)
C3 0.0282(15) 0.0211(14) 0.0313(16) 0.0009(12) 0.0151(13) 0.0036(12)
C4 0.0250(15) 0.0334(16) 0.0356(17) 0.0010(13) 0.0174(14) 0.0045(13)
C5 0.0238(14) 0.0164(13) 0.0210(14) 0.0001(11) 0.0118(12) 0.0016(11)
C6 0.0228(14) 0.0243(14) 0.0236(14) -0.0013(12) 0.0102(12) 0.0021(12)
C7 0.0320(16) 0.0232(15) 0.0295(16) -0.0021(12) 0.0157(14) -0.0065(12)
C8 0.0360(16) 0.0221(14) 0.0234(15) 0.0052(12) 0.0161(14) 0.0018(12)
C9 0.0247(14) 0.0242(14) 0.0181(13) 0.0020(12) 0.0098(12) 0.0018(12)
C10 0.045(2) 0.043(2) 0.0309(18) -0.0156(15) 0.0165(16) -0.0024(16)
C11 0.068(2) 0.0264(16) 0.0389(19) -0.0002(15) 0.0348(19) 0.0062(16)
C12 0.0358(17) 0.055(2) 0.0277(16) 0.0016(15) 0.0211(15) 0.0134(16)
C13 0.055(2) 0.0332(17) 0.0276(17) -0.0001(14) 0.0279(16) -0.0021(15)
C14 0.060(2) 0.0432(19) 0.0196(16) 0.0052(14) 0.0174(16) 0.0179(17)
W2 0.02228(9) 0.01662(8) 0.01512(8) 0.000 0.00621(7) 0.000
Fe2 0.0240(2) 0.0188(2) 0.0212(2) -0.00356(16) 0.01022(17) -0.00373(16)
O1C 0.0400(13) 0.0385(13) 0.0517(15) 0.0120(11) 0.0217(12) -0.0059(11)
C2C 0.030(2) 0.022(2) 0.024(2) 0.000 0.010(2) 0.000
C1C 0.0245(15) 0.0267(15) 0.0232(15) 0.0036(12) 0.0061(13) 0.0035(13)
O2C 0.0347(18) 0.0364(18) 0.0300(17) 0.000 0.0006(15) 0.000
O3C 0.0516(14) 0.0472(14) 0.0253(12) 0.0075(11) 0.0118(11) -0.0165(11)
C3C 0.0297(16) 0.0314(17) 0.0198(15) -0.0022(13) 0.0041(13) -0.0014(13)
N1B 0.0231(11) 0.0175(11) 0.0163(11) -0.0020(9) 0.0082(10) -0.0037(9)
C1B 0.0188(18) 0.0197(19) 0.0205(19) 0.000 0.0115(17) 0.000
C2B 0.0241(14) 0.0250(14) 0.0193(13) -0.0006(11) 0.0102(12) -0.0023(12)
C3B 0.0384(17) 0.0250(15) 0.0208(14) -0.0038(12) 0.0124(13) -0.0030(13)
C4B 0.0483(19) 0.0339(17) 0.0197(15) -0.0069(13) 0.0133(14) -0.0046(15)
C5B 0.0193(13) 0.0194(13) 0.0168(13) -0.0008(11) 0.0044(11) -0.0033(11)
C6B 0.0275(14) 0.0212(14) 0.0167(13) -0.0040(11) 0.0074(12) -0.0059(12)
C7B 0.0313(16) 0.0219(14) 0.0216(15) 0.0008(12) 0.0055(13) -0.0056(12)
C8B 0.0250(15) 0.0198(14) 0.0334(16) -0.0028(12) 0.0096(13) -0.0026(12)
C9B 0.0223(14) 0.0224(14) 0.0259(15) -0.0040(12) 0.0116(12) -0.0032(11)
C10B 0.0319(17) 0.0238(16) 0.053(2) -0.0171(15) 0.0108(16) -0.0106(13)
C11B 0.0302(16) 0.045(2) 0.0291(16) -0.0202(15) 0.0092(14) -0.0109(15)
C12B 0.0303(16) 0.0332(17) 0.0278(17) -0.0011(13) 0.0067(14) -0.0056(13)
C13B 0.0243(15) 0.0380(18) 0.0311(17) -0.0066(14) 0.0117(14) -0.0043(13)
C14B 0.0320(17) 0.0343(18) 0.0419(19) -0.0002(15) 0.0127(16) -0.0141(14)

loop_
_atom_type_symbol
_atom_type_description
_atom_type_scat_dispersion_real
_atom_type_scat_dispersion_imag
_atom_type_scat_source
C C 0.0033 0.0016 'International Tables Vol C Tables 4.2.6.8 and 6.1.1.4'
H H 0.0000 0.0000 'International Tables Vol C Tables 4.2.6.8 and 6.1.1.4'
N N 0.0061 0.0033 'International Tables Vol C Tables 4.2.6.8 and 6.1.1.4'
O O 0.0106 0.0060 'International Tables Vol C Tables 4.2.6.8 and 6.1.1.4'
Fe Fe 0.3463 0.8444 'International Tables Vol C Tables 4.2.6.8 and 6.1.1.4'
W W -0.8490 6.8722 'International Tables Vol C Tables 4.2.6.8 and 6.1.1.4'
Cl Cl 0.1484 0.1585 'International Tables Vol C Tables 4.2.6.8 and 6.1.1.4'

loop_
_geom_angle_atom_site_label_1
_geom_angle_atom_site_label_2
_geom_angle_atom_site_label_3
_geom_angle
_geom_angle_site_symmetry_1
_geom_angle_site_symmetry_3
C2A W1 C1A 87.73(12) . 6_565
C2A W1 C1A 87.73(12) . .
C1A W1 C1A 80.7(2) 6_565 .
C2A W1 C3A 83.69(11) . .
C1A W1 C3A 168.67(12) 6_565 .
C1A W1 C3A 91.58(14) . .
C2A W1 C3A 83.69(11) . 6_565
C1A W1 C3A 91.58(14) 6_565 6_565
C1A W1 C3A 168.67(12) . 6_565
C3A W1 C3A 94.82(19) . 6_565
C2A W1 C1 166.05(15) . .
C1A W1 C1 102.83(11) 6_565 .
C1A W1 C1 102.83(11) . .
C3A W1 C1 86.88(10) . .
C3A W1 C1 86.88(10) 6_565 .
C6 Fe1 C7 41.12(11) . .
C6 Fe1 C12 164.03(12) . .
C7 Fe1 C12 154.49(13) . .
C6 Fe1 C8 69.06(11) . .
C7 Fe1 C8 40.68(11) . .
C12 Fe1 C8 121.24(12) . .
C6 Fe1 C13 125.34(12) . .
C7 Fe1 C13 161.66(12) . .
C12 Fe1 C13 40.83(12) . .
C8 Fe1 C13 157.05(12) . .
C6 Fe1 C14 106.24(12) . .
C7 Fe1 C14 123.85(13) . .
C12 Fe1 C14 68.05(13) . .
C8 Fe1 C14 160.94(13) . .
C13 Fe1 C14 40.31(13) . .
C6 Fe1 C11 152.47(13) . .
C7 Fe1 C11 118.36(12) . .
C12 Fe1 C11 40.87(13) . .
C8 Fe1 C11 107.49(12) . .
C13 Fe1 C11 68.40(12) . .
C14 Fe1 C11 67.66(13) . .
C6 Fe1 C10 118.06(12) . .
C7 Fe1 C10 105.55(13) . .
C12 Fe1 C10 67.94(13) . .
C8 Fe1 C10 124.31(13) . .
C13 Fe1 C10 67.93(13) . .
C14 Fe1 C10 40.27(13) . .
C11 Fe1 C10 39.89(13) . .
C6 Fe1 C5 40.87(10) . .
C7 Fe1 C5 68.19(11) . .
C12 Fe1 C5 128.17(12) . .
C8 Fe1 C5 68.01(10) . .
C13 Fe1 C5 109.84(11) . .
C14 Fe1 C5 121.27(12) . .
C11 Fe1 C5 165.11(13) . .
C10 Fe1 C5 154.44(12) . .
C6 Fe1 C9 68.91(11) . .
C7 Fe1 C9 68.15(11) . .
C12 Fe1 C9 110.14(12) . .
C8 Fe1 C9 40.29(11) . .
C13 Fe1 C9 123.06(12) . .
C14 Fe1 C9 156.97(12) . .
C11 Fe1 C9 127.07(12) . .
C10 Fe1 C9 162.22(12) . .
C5 Fe1 C9 40.50(10) . .
O1A C1A W1 171.6(3) . .
O2A C2A W1 175.7(4) . .
O3A C3A W1 171.9(3) . .
C1 N1 C2 111.8(2) . .
C1 N1 C5 124.9(2) . .
C2 N1 C5 123.2(2) . .
N1 C1 N1 103.9(3) 6_565 .
N1 C1 W1 126.04(15) 6_565 .
N1 C1 W1 126.04(15) . .
C2 C2 N1 106.08(14) 6_565 .
C2 C2 C3 121.45(15) 6_565 .
N1 C2 C3 132.4(2) . .
C4 C3 C2 117.0(3) . .
C4 C3 H3A 121.5 . .
C2 C3 H3A 121.5 . .
C3 C4 C4 121.57(16) . 6_565
C3 C4 H4A 119.2 . .
C4 C4 H4A 119.2 6_565 .
C9 C5 C6 108.6(2) . .
C9 C5 N1 125.9(2) . .
C6 C5 N1 125.4(2) . .
C9 C5 Fe1 70.05(15) . .
C6 C5 Fe1 68.65(15) . .
N1 C5 Fe1 129.36(17) . .
C5 C6 C7 106.8(2) . .
C5 C6 Fe1 70.48(14) . .
C7 C6 Fe1 69.48(15) . .
C5 C6 H6A 126.6 . .
C7 C6 H6A 126.6 . .
Fe1 C6 H6A 125.0 . .
C8 C7 C6 108.6(2) . .
C8 C7 Fe1 70.08(15) . .
C6 C7 Fe1 69.40(15) . .
C8 C7 H7A 125.7 . .
C6 C7 H7A 125.7 . .
Fe1 C7 H7A 126.4 . .
C9 C8 C7 108.3(2) . .
C9 C8 Fe1 70.62(15) . .
C7 C8 Fe1 69.24(15) . .
C9 C8 H8A 125.8 . .
C7 C8 H8A 125.8 . .
Fe1 C8 H8A 125.9 . .
C8 C9 C5 107.6(2) . .
C8 C9 Fe1 69.10(15) . .
C5 C9 Fe1 69.46(15) . .
C8 C9 H9A 126.2 . .
C5 C9 H9A 126.2 . .
Fe1 C9 H9A 126.8 . .
C11 C10 C14 108.6(3) . .
C11 C10 Fe1 70.03(18) . .
C14 C10 Fe1 69.76(17) . .
C11 C10 H10A 125.7 . .
C14 C10 H10A 125.7 . .
Fe1 C10 H10A 126.1 . .
C10 C11 C12 107.8(3) . .
C10 C11 Fe1 70.09(18) . .
C12 C11 Fe1 69.08(17) . .
C10 C11 H11A 126.1 . .
C12 C11 H11A 126.1 . .
Fe1 C11 H11A 126.3 . .
C13 C12 C11 107.7(3) . .
C13 C12 Fe1 69.90(16) . .
C11 C12 Fe1 70.05(17) . .
C13 C12 H12A 126.2 . .
C11 C12 H12A 126.2 . .
Fe1 C12 H12A 125.5 . .
C14 C13 C12 107.5(3) . .
C14 C13 Fe1 69.95(17) . .
C12 C13 Fe1 69.26(16) . .
C14 C13 H13A 126.3 . .
C12 C13 H13A 126.3 . .
Fe1 C13 H13A 126.1 . .
C13 C14 C10 108.4(3) . .
C13 C14 Fe1 69.75(17) . .
C10 C14 Fe1 69.97(17) . .
C13 C14 H14A 125.8 . .
C10 C14 H14A 125.8 . .
Fe1 C14 H14A 126.1 . .
C2C W2 C3C 86.57(11) . 6_565
C2C W2 C3C 86.57(11) . .
C3C W2 C3C 85.84(17) 6_565 .
C2C W2 C1C 85.40(11) . .
C3C W2 C1C 93.04(12) 6_565 .
C3C W2 C1C 171.94(11) . .
C2C W2 C1C 85.40(11) . 6_565
C3C W2 C1C 171.94(11) 6_565 6_565
C3C W2 C1C 93.04(12) . 6_565
C1C W2 C1C 86.96(15) . 6_565
C2C W2 C1B 169.87(14) . .
C3C W2 C1B 100.79(10) 6_565 .
C3C W2 C1B 100.79(10) . .
C1C W2 C1B 87.26(10) . .
C1C W2 C1B 87.26(10) 6_565 .
C8B Fe2 C6B 68.80(11) . .
C8B Fe2 C10B 102.99(12) . .
C6B Fe2 C10B 151.03(13) . .
C8B Fe2 C7B 40.99(11) . .
C6B Fe2 C7B 40.70(11) . .
C10B Fe2 C7B 115.05(13) . .
C8B Fe2 C14B 120.49(12) . .
C6B Fe2 C14B 118.15(12) . .
C10B Fe2 C14B 40.64(13) . .
C7B Fe2 C14B 102.87(12) . .
C8B Fe2 C11B 118.82(12) . .
C6B Fe2 C11B 167.00(12) . .
C10B Fe2 C11B 40.97(13) . .
C7B Fe2 C11B 151.76(12) . .
C14B Fe2 C11B 68.42(13) . .
C8B Fe2 C13B 158.54(12) . .
C6B Fe2 C13B 108.95(11) . .
C10B Fe2 C13B 68.17(13) . .
C7B Fe2 C13B 123.36(12) . .
C14B Fe2 C13B 40.33(12) . .
C11B Fe2 C13B 68.09(12) . .
C8B Fe2 C9B 40.66(11) . .
C6B Fe2 C9B 68.87(10) . .
C10B Fe2 C9B 123.72(12) . .
C7B Fe2 C9B 68.71(11) . .
C14B Fe2 C9B 158.79(12) . .
C11B Fe2 C9B 109.32(12) . .
C13B Fe2 C9B 160.16(12) . .
C8B Fe2 C5B 67.85(11) . .
C6B Fe2 C5B 40.79(10) . .
C10B Fe2 C5B 163.10(12) . .
C7B Fe2 C5B 68.04(11) . .
C14B Fe2 C5B 156.22(12) . .
C11B Fe2 C5B 129.74(12) . .
C13B Fe2 C5B 125.31(11) . .
C9B Fe2 C5B 40.28(10) . .
C8B Fe2 C12B 156.30(12) . .
C6B Fe2 C12B 129.15(12) . .
C10B Fe2 C12B 68.54(13) . .
C7B Fe2 C12B 162.70(12) . .
C14B Fe2 C12B 68.24(13) . .
C11B Fe2 C12B 40.52(12) . .
C13B Fe2 C12B 40.52(11) . .
C9B Fe2 C12B 124.69(11) . .
C5B Fe2 C12B 113.88(12) . .
O2C C2C W2 176.3(3) . .
O1C C1C W2 173.5(2) . .
O3C C3C W2 173.1(2) . .
C1B N1B C2B 112.0(2) . .
C1B N1B C5B 123.6(2) . .
C2B N1B C5B 124.2(2) . .
N1B C1B N1B 103.8(3) . 6_565
N1B C1B W2 126.22(16) . .
N1B C1B W2 126.22(16) 6_565 .
C3B C2B C2B 121.35(16) . 6_565
C3B C2B N1B 132.6(2) . .
C2B C2B N1B 105.89(14) 6_565 .
C4B C3B C2B 117.5(3) . .
C4B C3B H3BA 121.2 . .
C2B C3B H3BA 121.2 . .
C3B C4B C4B 121.10(17) . 6_565
C3B C4B H4BA 119.4 . .
C4B C4B H4BA 119.4 6_565 .
C9B C5B C6B 108.9(2) . .
C9B C5B N1B 126.6(2) . .
C6B C5B N1B 124.2(2) . .
C9B C5B Fe2 69.83(15) . .
C6B C5B Fe2 68.76(14) . .
N1B C5B Fe2 132.19(18) . .
C7B C6B C5B 107.4(2) . .
C7B C6B Fe2 69.76(15) . .
C5B C6B Fe2 70.45(15) . .
C7B C6B H6BA 126.3 . .
C5B C6B H6BA 126.3 . .
Fe2 C6B H6BA 125.1 . .
C6B C7B C8B 108.0(2) . .
C6B C7B Fe2 69.54(15) . .
C8B C7B Fe2 69.37(16) . .
C6B C7B H7BA 126.0 . .
C8B C7B H7BA 126.0 . .
Fe2 C7B H7BA 126.6 . .
C9B C8B C7B 108.5(2) . .
C9B C8B Fe2 70.52(16) . .
C7B C8B Fe2 69.64(16) . .
C9B C8B H8BA 125.8 . .
C7B C8B H8BA 125.8 . .
Fe2 C8B H8BA 125.7 . .
C5B C9B C8B 107.1(2) . .
C5B C9B Fe2 69.89(14) . .
C8B C9B Fe2 68.82(15) . .
C5B C9B H9BA 126.4 . .
C8B C9B H9BA 126.4 . .
Fe2 C9B H9BA 126.4 . .
C14B C10B C11B 107.7(3) . .
C14B C10B Fe2 69.78(17) . .
C11B C10B Fe2 69.86(17) . .
C14B C10B H10B 126.2 . .
C11B C10B H10B 126.2 . .
Fe2 C10B H10B 125.8 . .
C12B C11B C10B 108.1(3) . .
C12B C11B Fe2 70.36(16) . .
C10B C11B Fe2 69.17(17) . .
C12B C11B H11B 126.0 . .
C10B C11B H11B 126.0 . .
Fe2 C11B H11B 126.1 . .
C11B C12B C13B 107.4(3) . .
C11B C12B Fe2 69.12(17) . .
C13B C12B Fe2 69.43(16) . .
C11B C12B H12B 126.3 . .
C13B C12B H12B 126.3 . .
Fe2 C12B H12B 126.7 . .
C14B C13B C12B 108.4(3) . .
C14B C13B Fe2 69.28(17) . .
C12B C13B Fe2 70.05(16) . .
C14B C13B H13B 125.8 . .
C12B C13B H13B 125.8 . .
Fe2 C13B H13B 126.4 . .
C13B C14B C10B 108.4(3) . .
C13B C14B Fe2 70.39(17) . .
C10B C14B Fe2 69.58(17) . .
C13B C14B H14B 125.8 . .
C10B C14B H14B 125.8 . .
Fe2 C14B H14B 125.8 . .

loop_
_geom_bond_atom_site_label_1
_geom_bond_atom_site_label_2
_geom_bond_distance
_geom_bond_site_symmetry_2
W1 C2A 1.978(4) .
W1 C1A 2.029(3) 6_565
W1 C1A 2.029(3) .
W1 C3A 2.034(3) .
W1 C3A 2.034(3) 6_565
W1 C1 2.299(4) .
Fe1 C6 2.031(3) .
Fe1 C7 2.032(3) .
Fe1 C12 2.036(3) .
Fe1 C8 2.043(3) .
Fe1 C13 2.044(3) .
Fe1 C14 2.047(3) .
Fe1 C11 2.049(3) .
Fe1 C10 2.049(3) .
Fe1 C5 2.056(3) .
Fe1 C9 2.063(3) .
O1A C1A 1.157(4) .
O2A C2A 1.164(5) .
O3A C3A 1.143(4) .
N1 C1 1.376(3) .
N1 C2 1.396(3) .
N1 C5 1.429(3) .
C1 N1 1.376(3) 6_565
C2 C2 1.393(5) 6_565
C2 C3 1.397(4) .
C3 C4 1.375(4) .
C3 H3A 0.9500 .
C4 C4 1.412(6) 6_565
C4 H4A 0.9500 .
C5 C9 1.426(4) .
C5 C6 1.427(4) .
C6 C7 1.427(4) .
C6 H6A 0.9500 .
C7 C8 1.417(4) .
C7 H7A 0.9500 .
C8 C9 1.414(4) .
C8 H8A 0.9500 .
C9 H9A 0.9500 .
C10 C11 1.398(5) .
C10 C14 1.410(5) .
C10 H10A 0.9500 .
C11 C12 1.426(5) .
C11 H11A 0.9500 .
C12 C13 1.423(4) .
C12 H12A 0.9500 .
C13 C14 1.409(5) .
C13 H13A 0.9500 .
C14 H14A 0.9500 .
W2 C2C 1.980(4) .
W2 C3C 2.034(3) 6_565
W2 C3C 2.034(3) .
W2 C1C 2.054(3) .
W2 C1C 2.054(3) 6_565
W2 C1B 2.302(4) .
Fe2 C8B 2.031(3) .
Fe2 C6B 2.032(3) .
Fe2 C10B 2.034(3) .
Fe2 C7B 2.034(3) .
Fe2 C14B 2.036(3) .
Fe2 C11B 2.043(3) .
Fe2 C13B 2.051(3) .
Fe2 C9B 2.053(3) .
Fe2 C5B 2.054(3) .
Fe2 C12B 2.059(3) .
O1C C1C 1.136(3) .
C2C O2C 1.158(5) .
O3C C3C 1.147(3) .
N1B C1B 1.371(3) .
N1B C2B 1.398(3) .
N1B C5B 1.432(3) .
C1B N1B 1.371(3) 6_565
C2B C3B 1.388(4) .
C2B C2B 1.393(5) 6_565
C3B C4B 1.384(4) .
C3B H3BA 0.9500 .
C4B C4B 1.407(6) 6_565
C4B H4BA 0.9500 .
C5B C9B 1.414(4) .
C5B C6B 1.424(4) .
C6B C7B 1.414(4) .
C6B H6BA 0.9500 .
C7B C8B 1.423(4) .
C7B H7BA 0.9500 .
C8B C9B 1.419(4) .
C8B H8BA 0.9500 .
C9B H9BA 0.9500 .
C10B C14B 1.413(4) .
C10B C11B 1.427(5) .
C10B H10B 0.9500 .
C11B C12B 1.420(4) .
C11B H11B 0.9500 .
C12B C13B 1.423(4) .
C12B H12B 0.9500 .
C13B C14B 1.409(4) .
C13B H13B 0.9500 .
C14B H14B 0.9500 .

loop_
_geom_torsion_atom_site_label_1
_geom_torsion_atom_site_label_2
_geom_torsion_atom_site_label_3
_geom_torsion_atom_site_label_4
_geom_torsion
_geom_torsion_site_symmetry_1
_geom_torsion_site_symmetry_4
C2 N1 C1 N1 6.5(4) . 6_565
C5 N1 C1 N1 -176.93(16) . 6_565
C2 N1 C1 W1 -151.8(2) . .
C5 N1 C1 W1 24.7(4) . .
C2A W1 C1 N1 -76.8(3) . 6_565
C1A W1 C1 N1 144.7(3) 6_565 6_565
C1A W1 C1 N1 61.6(3) . 6_565
C3A W1 C1 N1 -29.3(3) . 6_565
C3A W1 C1 N1 -124.3(3) 6_565 6_565
C2A W1 C1 N1 76.8(3) . .
C1A W1 C1 N1 -61.6(3) 6_565 .
C1A W1 C1 N1 -144.7(3) . .
C3A W1 C1 N1 124.3(3) . .
C3A W1 C1 N1 29.3(3) 6_565 .
C1 N1 C2 C2 -4.2(2) . 6_565
C5 N1 C2 C2 179.21(19) . 6_565
C1 N1 C2 C3 173.0(3) . .
C5 N1 C2 C3 -3.6(4) . .
C2 C2 C3 C4 0.2(3) 6_565 .
N1 C2 C3 C4 -176.6(3) . .
C2 C3 C4 C4 -0.2(3) . 6_565
C1 N1 C5 C9 -134.2(3) . .
C2 N1 C5 C9 42.0(4) . .
C1 N1 C5 C6 42.7(4) . .
C2 N1 C5 C6 -141.2(3) . .
C1 N1 C5 Fe1 133.0(3) . .
C2 N1 C5 Fe1 -50.9(3) . .
C6 Fe1 C5 C9 120.4(2) . .
C7 Fe1 C5 C9 81.45(16) . .
C12 Fe1 C5 C9 -75.76(19) . .
C8 Fe1 C5 C9 37.45(15) . .
C13 Fe1 C5 C9 -118.07(16) . .
C14 Fe1 C5 C9 -161.23(17) . .
C11 Fe1 C5 C9 -37.6(5) . .
C10 Fe1 C5 C9 161.8(3) . .
C7 Fe1 C5 C6 -38.97(16) . .
C12 Fe1 C5 C6 163.82(17) . .
C8 Fe1 C5 C6 -82.97(17) . .
C13 Fe1 C5 C6 121.51(17) . .
C14 Fe1 C5 C6 78.3(2) . .
C11 Fe1 C5 C6 -158.0(4) . .
C10 Fe1 C5 C6 41.4(3) . .
C9 Fe1 C5 C6 -120.4(2) . .
C6 Fe1 C5 N1 -118.9(3) . .
C7 Fe1 C5 N1 -157.9(3) . .
C12 Fe1 C5 N1 44.9(3) . .
C8 Fe1 C5 N1 158.1(3) . .
C13 Fe1 C5 N1 2.6(3) . .
C14 Fe1 C5 N1 -40.6(3) . .
C11 Fe1 C5 N1 83.0(5) . .
C10 Fe1 C5 N1 -77.5(4) . .
C9 Fe1 C5 N1 120.6(3) . .
C9 C5 C6 C7 1.5(3) . .
N1 C5 C6 C7 -175.8(2) . .
Fe1 C5 C6 C7 60.29(18) . .
C9 C5 C6 Fe1 -58.79(18) . .
N1 C5 C6 Fe1 123.9(2) . .
C7 Fe1 C6 C5 117.4(2) . .
C12 Fe1 C6 C5 -52.7(5) . .
C8 Fe1 C6 C5 80.18(16) . .
C13 Fe1 C6 C5 -79.42(19) . .
C14 Fe1 C6 C5 -119.32(17) . .
C11 Fe1 C6 C5 168.0(2) . .
C10 Fe1 C6 C5 -161.14(16) . .
C9 Fe1 C6 C5 36.89(15) . .
C12 Fe1 C6 C7 -170.2(4) . .
C8 Fe1 C6 C7 -37.23(17) . .
C13 Fe1 C6 C7 163.17(18) . .
C14 Fe1 C6 C7 123.27(18) . .
C11 Fe1 C6 C7 50.6(3) . .
C10 Fe1 C6 C7 81.5(2) . .
C5 Fe1 C6 C7 -117.4(2) . .
C9 Fe1 C6 C7 -80.52(17) . .
C5 C6 C7 C8 -1.6(3) . .
Fe1 C6 C7 C8 59.29(19) . .
C5 C6 C7 Fe1 -60.93(17) . .
C6 Fe1 C7 C8 -119.9(2) . .
C12 Fe1 C7 C8 53.8(3) . .
C13 Fe1 C7 C8 -168.6(3) . .
C14 Fe1 C7 C8 164.93(17) . .
C11 Fe1 C7 C8 84.0(2) . .
C10 Fe1 C7 C8 125.02(18) . .
C5 Fe1 C7 C8 -81.18(17) . .
C9 Fe1 C7 C8 -37.41(16) . .
C12 Fe1 C7 C6 173.7(3) . .
C8 Fe1 C7 C6 119.9(2) . .
C13 Fe1 C7 C6 -48.7(4) . .
C14 Fe1 C7 C6 -75.2(2) . .
C11 Fe1 C7 C6 -156.05(17) . .
C10 Fe1 C7 C6 -115.07(18) . .
C5 Fe1 C7 C6 38.73(16) . .
C9 Fe1 C7 C6 82.51(17) . .
C6 C7 C8 C9 1.2(3) . .
Fe1 C7 C8 C9 60.05(18) . .
C6 C7 C8 Fe1 -58.87(19) . .
C6 Fe1 C8 C9 -81.70(17) . .
C7 Fe1 C8 C9 -119.3(2) . .
C12 Fe1 C8 C9 84.67(19) . .
C13 Fe1 C8 C9 51.5(4) . .
C14 Fe1 C8 C9 -160.7(3) . .
C11 Fe1 C8 C9 127.27(17) . .
C10 Fe1 C8 C9 167.91(17) . .
C5 Fe1 C8 C9 -37.64(15) . .
C6 Fe1 C8 C7 37.62(16) . .
C12 Fe1 C8 C7 -156.01(18) . .
C13 Fe1 C8 C7 170.8(3) . .
C14 Fe1 C8 C7 -41.4(4) . .
C11 Fe1 C8 C7 -113.41(19) . .
C10 Fe1 C8 C7 -72.8(2) . .
C5 Fe1 C8 C7 81.67(17) . .
C9 Fe1 C8 C7 119.3(2) . .
C7 C8 C9 C5 -0.2(3) . .
Fe1 C8 C9 C5 58.96(17) . .
C7 C8 C9 Fe1 -59.19(18) . .
C6 C5 C9 C8 -0.8(3) . .
N1 C5 C9 C8 176.5(2) . .
Fe1 C5 C9 C8 -58.73(18) . .
C6 C5 C9 Fe1 57.94(18) . .
N1 C5 C9 Fe1 -124.8(2) . .
C6 Fe1 C9 C8 82.10(17) . .
C7 Fe1 C9 C8 37.76(16) . .
C12 Fe1 C9 C8 -114.94(18) . .
C13 Fe1 C9 C8 -158.65(17) . .
C14 Fe1 C9 C8 164.0(3) . .
C11 Fe1 C9 C8 -72.0(2) . .
C10 Fe1 C9 C8 -34.5(4) . .
C5 Fe1 C9 C8 119.3(2) . .
C6 Fe1 C9 C5 -37.21(15) . .
C7 Fe1 C9 C5 -81.55(16) . .
C12 Fe1 C9 C5 125.74(17) . .
C8 Fe1 C9 C5 -119.3(2) . .
C13 Fe1 C9 C5 82.03(18) . .
C14 Fe1 C9 C5 44.7(4) . .
C11 Fe1 C9 C5 168.66(16) . .
C10 Fe1 C9 C5 -153.8(4) . .
C6 Fe1 C10 C11 -158.30(18) . .
C7 Fe1 C10 C11 -115.8(2) . .
C12 Fe1 C10 C11 38.06(19) . .
C8 Fe1 C10 C11 -75.6(2) . .
C13 Fe1 C10 C11 82.3(2) . .
C14 Fe1 C10 C11 119.7(3) . .
C5 Fe1 C10 C11 172.3(2) . .
C9 Fe1 C10 C11 -49.2(5) . .
C6 Fe1 C10 C14 82.0(2) . .
C7 Fe1 C10 C14 124.5(2) . .
C12 Fe1 C10 C14 -81.6(2) . .
C8 Fe1 C10 C14 164.73(19) . .
C13 Fe1 C10 C14 -37.4(2) . .
C11 Fe1 C10 C14 -119.7(3) . .
C5 Fe1 C10 C14 52.6(4) . .
C9 Fe1 C10 C14 -168.9(3) . .
C14 C10 C11 C12 0.4(3) . .
Fe1 C10 C11 C12 -59.0(2) . .
C14 C10 C11 Fe1 59.3(2) . .
C6 Fe1 C11 C10 44.9(3) . .
C7 Fe1 C11 C10 80.2(2) . .
C12 Fe1 C11 C10 -119.2(3) . .
C8 Fe1 C11 C10 123.0(2) . .
C13 Fe1 C11 C10 -81.0(2) . .
C14 Fe1 C11 C10 -37.4(2) . .
C5 Fe1 C11 C10 -167.1(4) . .
C9 Fe1 C11 C10 163.15(18) . .
C6 Fe1 C11 C12 164.1(2) . .
C7 Fe1 C11 C12 -160.66(18) . .
C8 Fe1 C11 C12 -117.83(19) . .
C13 Fe1 C11 C12 38.18(18) . .
C14 Fe1 C11 C12 81.8(2) . .
C10 Fe1 C11 C12 119.2(3) . .
C5 Fe1 C11 C12 -47.9(5) . .
C9 Fe1 C11 C12 -77.7(2) . .
C10 C11 C12 C13 -0.5(3) . .
Fe1 C11 C12 C13 -60.05(19) . .
C10 C11 C12 Fe1 59.6(2) . .
C6 Fe1 C12 C13 -34.1(5) . .
C7 Fe1 C12 C13 161.1(3) . .
C8 Fe1 C12 C13 -160.95(17) . .
C14 Fe1 C12 C13 37.71(19) . .
C11 Fe1 C12 C13 118.5(3) . .
C10 Fe1 C12 C13 81.3(2) . .
C5 Fe1 C12 C13 -75.6(2) . .
C9 Fe1 C12 C13 -117.66(18) . .
C6 Fe1 C12 C11 -152.5(4) . .
C7 Fe1 C12 C11 42.6(4) . .
C8 Fe1 C12 C11 80.6(2) . .
C13 Fe1 C12 C11 -118.5(3) . .
C14 Fe1 C12 C11 -80.8(2) . .
C10 Fe1 C12 C11 -37.17(19) . .
C5 Fe1 C12 C11 165.97(18) . .
C9 Fe1 C12 C11 123.87(19) . .
C11 C12 C13 C14 0.4(3) . .
Fe1 C12 C13 C14 -59.75(19) . .
C11 C12 C13 Fe1 60.1(2) . .
C6 Fe1 C13 C14 -72.2(2) . .
C7 Fe1 C13 C14 -34.9(5) . .
C12 Fe1 C13 C14 118.7(3) . .
C8 Fe1 C13 C14 164.4(3) . .
C11 Fe1 C13 C14 80.5(2) . .
C10 Fe1 C13 C14 37.37(19) . .
C5 Fe1 C13 C14 -115.33(19) . .
C9 Fe1 C13 C14 -158.46(18) . .
C6 Fe1 C13 C12 169.11(18) . .
C7 Fe1 C13 C12 -153.6(3) . .
C8 Fe1 C13 C12 45.7(4) . .
C14 Fe1 C13 C12 -118.7(3) . .
C11 Fe1 C13 C12 -38.2(2) . .
C10 Fe1 C13 C12 -81.3(2) . .
C5 Fe1 C13 C12 125.97(19) . .
C9 Fe1 C13 C12 82.8(2) . .
C12 C13 C14 C10 -0.2(3) . .
Fe1 C13 C14 C10 -59.5(2) . .
C12 C13 C14 Fe1 59.32(19) . .
C11 C10 C14 C13 -0.1(3) . .
Fe1 C10 C14 C13 59.4(2) . .
C11 C10 C14 Fe1 -59.5(2) . .
C6 Fe1 C14 C13 126.01(18) . .
C7 Fe1 C14 C13 167.47(17) . .
C12 Fe1 C14 C13 -38.19(19) . .
C8 Fe1 C14 C13 -161.3(3) . .
C11 Fe1 C14 C13 -82.5(2) . .
C10 Fe1 C14 C13 -119.5(3) . .
C5 Fe1 C14 C13 84.1(2) . .
C9 Fe1 C14 C13 51.9(4) . .
C6 Fe1 C14 C10 -114.5(2) . .
C7 Fe1 C14 C10 -73.0(2) . .
C12 Fe1 C14 C10 81.3(2) . .
C8 Fe1 C14 C10 -41.8(5) . .
C13 Fe1 C14 C10 119.5(3) . .
C11 Fe1 C14 C10 37.0(2) . .
C5 Fe1 C14 C10 -156.34(18) . .
C9 Fe1 C14 C10 171.4(3) . .
C2B N1B C1B N1B 6.9(4) . 6_565
C5B N1B C1B N1B -178.62(16) . 6_565
C2B N1B C1B W2 -152.1(2) . .
C5B N1B C1B W2 22.4(4) . .
C2C W2 C1B N1B 77.2(3) . .
C3C W2 C1B N1B -146.7(3) 6_565 .
C3C W2 C1B N1B -58.9(3) . .
C1C W2 C1B N1B 120.8(3) . .
C1C W2 C1B N1B 33.7(3) 6_565 .
C2C W2 C1B N1B -77.2(3) . 6_565
C3C W2 C1B N1B 58.9(3) 6_565 6_565
C3C W2 C1B N1B 146.7(3) . 6_565
C1C W2 C1B N1B -33.7(3) . 6_565
C1C W2 C1B N1B -120.8(3) 6_565 6_565
C1B N1B C2B C3B 170.5(3) . .
C5B N1B C2B C3B -3.9(4) . .
C1B N1B C2B C2B -4.4(2) . 6_565
C5B N1B C2B C2B -178.85(19) . 6_565
C2B C2B C3B C4B -1.1(3) 6_565 .
N1B C2B C3B C4B -175.4(3) . .
C2B C3B C4B C4B 1.1(3) . 6_565
C1B N1B C5B C9B -121.9(3) . .
C2B N1B C5B C9B 51.8(4) . .
C1B N1B C5B C6B 51.3(4) . .
C2B N1B C5B C6B -134.9(3) . .
C1B N1B C5B Fe2 142.7(2) . .
C2B N1B C5B Fe2 -43.5(4) . .
C8B Fe2 C5B C9B 38.16(16) . .
C6B Fe2 C5B C9B 120.9(2) . .
C10B Fe2 C5B C9B -21.5(5) . .
C7B Fe2 C5B C9B 82.55(17) . .
C14B Fe2 C5B C9B 153.9(3) . .
C11B Fe2 C5B C9B -71.6(2) . .
C13B Fe2 C5B C9B -161.28(16) . .
C12B Fe2 C5B C9B -116.13(16) . .
C8B Fe2 C5B C6B -82.77(17) . .
C10B Fe2 C5B C6B -142.4(4) . .
C7B Fe2 C5B C6B -38.37(16) . .
C14B Fe2 C5B C6B 33.0(4) . .
C11B Fe2 C5B C6B 167.46(17) . .
C13B Fe2 C5B C6B 77.79(19) . .
C9B Fe2 C5B C6B -120.9(2) . .
C12B Fe2 C5B C6B 122.95(16) . .
C8B Fe2 C5B N1B 159.8(3) . .
C6B Fe2 C5B N1B -117.4(3) . .
C10B Fe2 C5B N1B 100.1(5) . .
C7B Fe2 C5B N1B -155.8(3) . .
C14B Fe2 C5B N1B -84.4(4) . .
C11B Fe2 C5B N1B 50.0(3) . .
C13B Fe2 C5B N1B -39.6(3) . .
C9B Fe2 C5B N1B 121.6(3) . .
C12B Fe2 C5B N1B 5.5(3) . .
C9B C5B C6B C7B 1.9(3) . .
N1B C5B C6B C7B -172.4(2) . .
Fe2 C5B C6B C7B 60.25(18) . .
C9B C5B C6B Fe2 -58.36(18) . .
N1B C5B C6B Fe2 127.4(2) . .
C8B Fe2 C6B C7B -37.76(16) . .
C10B Fe2 C6B C7B 40.5(3) . .
C14B Fe2 C6B C7B 76.4(2) . .
C11B Fe2 C6B C7B -165.9(5) . .
C13B Fe2 C6B C7B 119.50(17) . .
C9B Fe2 C6B C7B -81.51(17) . .
C5B Fe2 C6B C7B -118.0(2) . .
C12B Fe2 C6B C7B 160.31(17) . .
C8B Fe2 C6B C5B 80.24(17) . .
C10B Fe2 C6B C5B 158.5(2) . .
C7B Fe2 C6B C5B 118.0(2) . .
C14B Fe2 C6B C5B -165.58(16) . .
C11B Fe2 C6B C5B -47.9(6) . .
C13B Fe2 C6B C5B -122.50(16) . .
C9B Fe2 C6B C5B 36.49(15) . .
C12B Fe2 C6B C5B -81.69(19) . .
C5B C6B C7B C8B -1.8(3) . .
Fe2 C6B C7B C8B 58.91(19) . .
C5B C6B C7B Fe2 -60.70(18) . .
C8B Fe2 C7B C6B 119.5(2) . .
C10B Fe2 C7B C6B -159.67(17) . .
C14B Fe2 C7B C6B -118.46(17) . .
C11B Fe2 C7B C6B 173.4(2) . .
C13B Fe2 C7B C6B -80.26(19) . .
C9B Fe2 C7B C6B 81.94(17) . .
C5B Fe2 C7B C6B 38.46(15) . .
C12B Fe2 C7B C6B -61.5(4) . .
C6B Fe2 C7B C8B -119.5(2) . .
C10B Fe2 C7B C8B 80.83(19) . .
C14B Fe2 C7B C8B 122.04(17) . .
C11B Fe2 C7B C8B 53.9(3) . .
C13B Fe2 C7B C8B 160.24(16) . .
C9B Fe2 C7B C8B -37.56(16) . .
C5B Fe2 C7B C8B -81.04(17) . .
C12B Fe2 C7B C8B 179.0(4) . .
C6B C7B C8B C9B 1.0(3) . .
Fe2 C7B C8B C9B 60.05(19) . .
C6B C7B C8B Fe2 -59.02(19) . .
C6B Fe2 C8B C9B -81.85(16) . .
C10B Fe2 C8B C9B 127.27(17) . .
C7B Fe2 C8B C9B -119.4(2) . .
C14B Fe2 C8B C9B 167.12(17) . .
C11B Fe2 C8B C9B 86.51(19) . .
C13B Fe2 C8B C9B -169.9(3) . .
C5B Fe2 C8B C9B -37.81(15) . .
C12B Fe2 C8B C9B 61.4(3) . .
C6B Fe2 C8B C7B 37.50(15) . .
C10B Fe2 C8B C7B -113.38(18) . .
C14B Fe2 C8B C7B -73.53(19) . .
C11B Fe2 C8B C7B -154.14(17) . .
C13B Fe2 C8B C7B -50.5(4) . .
C9B Fe2 C8B C7B 119.4(2) . .
C5B Fe2 C8B C7B 81.54(17) . .
C12B Fe2 C8B C7B -179.3(3) . .
C6B C5B C9B C8B -1.3(3) . .
N1B C5B C9B C8B 172.8(2) . .
Fe2 C5B C9B C8B -58.96(18) . .
C6B C5B C9B Fe2 57.71(18) . .
N1B C5B C9B Fe2 -128.2(3) . .
C7B C8B C9B C5B 0.1(3) . .
Fe2 C8B C9B C5B 59.64(18) . .
C7B C8B C9B Fe2 -59.51(19) . .
C8B Fe2 C9B C5B -118.6(2) . .
C6B Fe2 C9B C5B -36.93(15) . .
C10B Fe2 C9B C5B 172.64(17) . .
C7B Fe2 C9B C5B -80.73(16) . .
C14B Fe2 C9B C5B -150.7(3) . .
C11B Fe2 C9B C5B 129.35(17) . .
C13B Fe2 C9B C5B 50.5(4) . .
C12B Fe2 C9B C5B 86.83(19) . .
C6B Fe2 C9B C8B 81.65(17) . .
C10B Fe2 C9B C8B -68.8(2) . .
C7B Fe2 C9B C8B 37.85(16) . .
C14B Fe2 C9B C8B -32.1(4) . .
C11B Fe2 C9B C8B -112.07(18) . .
C13B Fe2 C9B C8B 169.1(3) . .
C5B Fe2 C9B C8B 118.6(2) . .
C12B Fe2 C9B C8B -154.59(17) . .
C8B Fe2 C10B C14B 122.05(19) . .
C6B Fe2 C10B C14B 52.5(3) . .
C7B Fe2 C10B C14B 80.4(2) . .
C11B Fe2 C10B C14B -118.7(3) . .
C13B Fe2 C10B C14B -37.42(18) . .
C9B Fe2 C10B C14B 160.61(18) . .
C5B Fe2 C10B C14B 177.2(4) . .
C12B Fe2 C10B C14B -81.2(2) . .
C8B Fe2 C10B C11B -119.26(19) . .
C6B Fe2 C10B C11B 171.2(2) . .
C7B Fe2 C10B C11B -160.91(18) . .
C14B Fe2 C10B C11B 118.7(3) . .
C13B Fe2 C10B C11B 81.3(2) . .
C9B Fe2 C10B C11B -80.7(2) . .
C5B Fe2 C10B C11B -64.1(5) . .
C12B Fe2 C10B C11B 37.53(17) . .
C14B C10B C11B C12B -0.1(3) . .
Fe2 C10B C11B C12B -59.8(2) . .
C14B C10B C11B Fe2 59.8(2) . .
C8B Fe2 C11B C12B -164.77(17) . .
C6B Fe2 C11B C12B -41.5(6) . .
C10B Fe2 C11B C12B 119.2(3) . .
C7B Fe2 C11B C12B 158.0(2) . .
C14B Fe2 C11B C12B 81.33(19) . .
C13B Fe2 C11B C12B 37.76(18) . .
C9B Fe2 C11B C12B -121.20(18) . .
C5B Fe2 C11B C12B -80.6(2) . .
C8B Fe2 C11B C10B 76.0(2) . .
C6B Fe2 C11B C10B -160.8(5) . .
C7B Fe2 C11B C10B 38.8(3) . .
C14B Fe2 C11B C10B -37.91(19) . .
C13B Fe2 C11B C10B -81.5(2) . .
C9B Fe2 C11B C10B 119.56(19) . .
C5B Fe2 C11B C10B 160.12(18) . .
C12B Fe2 C11B C10B -119.2(3) . .
C10B C11B C12B C13B 0.0(3) . .
Fe2 C11B C12B C13B -59.1(2) . .
C10B C11B C12B Fe2 59.1(2) . .
C8B Fe2 C12B C11B 34.9(4) . .
C6B Fe2 C12B C11B 168.91(18) . .
C10B Fe2 C12B C11B -37.94(19) . .
C7B Fe2 C12B C11B -143.4(4) . .
C14B Fe2 C12B C11B -81.8(2) . .
C13B Fe2 C12B C11B -119.0(3) . .
C9B Fe2 C12B C11B 79.0(2) . .
C5B Fe2 C12B C11B 123.92(19) . .
C8B Fe2 C12B C13B 153.9(3) . .
C6B Fe2 C12B C13B -72.1(2) . .
C10B Fe2 C12B C13B 81.1(2) . .
C7B Fe2 C12B C13B -24.4(5) . .
C14B Fe2 C12B C13B 37.21(18) . .
C11B Fe2 C12B C13B 119.0(3) . .
C9B Fe2 C12B C13B -161.97(17) . .
C5B Fe2 C12B C13B -117.06(18) . .
C11B C12B C13B C14B 0.1(3) . .
Fe2 C12B C13B C14B -58.8(2) . .
C11B C12B C13B Fe2 58.90(19) . .
C8B Fe2 C13B C14B -31.4(4) . .
C6B Fe2 C13B C14B -111.49(19) . .
C10B Fe2 C13B C14B 37.71(19) . .
C7B Fe2 C13B C14B -68.7(2) . .
C11B Fe2 C13B C14B 82.0(2) . .
C9B Fe2 C13B C14B 168.4(3) . .
C5B Fe2 C13B C14B -153.96(18) . .
C12B Fe2 C13B C14B 119.8(3) . .
C8B Fe2 C13B C12B -151.2(3) . .
C6B Fe2 C13B C12B 128.73(18) . .
C10B Fe2 C13B C12B -82.1(2) . .
C7B Fe2 C13B C12B 171.54(18) . .
C14B Fe2 C13B C12B -119.8(3) . .
C11B Fe2 C13B C12B -37.76(19) . .
C9B Fe2 C13B C12B 48.6(4) . .
C5B Fe2 C13B C12B 86.3(2) . .
C12B C13B C14B C10B -0.1(3) . .
Fe2 C13B C14B C10B -59.4(2) . .
C12B C13B C14B Fe2 59.3(2) . .
C11B C10B C14B C13B 0.1(3) . .
Fe2 C10B C14B C13B 59.9(2) . .
C11B C10B C14B Fe2 -59.8(2) . .
C8B Fe2 C14B C13B 167.23(17) . .
C6B Fe2 C14B C13B 86.5(2) . .
C10B Fe2 C14B C13B -119.3(3) . .
C7B Fe2 C14B C13B 127.05(18) . .
C11B Fe2 C14B C13B -81.14(19) . .
C9B Fe2 C14B C13B -169.1(3) . .
C5B Fe2 C14B C13B 62.7(4) . .
C12B Fe2 C14B C13B -37.39(18) . .
C8B Fe2 C14B C10B -73.4(2) . .
C6B Fe2 C14B C10B -154.16(19) . .
C7B Fe2 C14B C10B -113.6(2) . .
C11B Fe2 C14B C10B 38.21(19) . .
C13B Fe2 C14B C10B 119.3(3) . .
C9B Fe2 C14B C10B -49.7(4) . .
C5B Fe2 C14B C10B -178.0(3) . .
C12B Fe2 C14B C10B 82.0(2) . .
